data_4320263
loop_
_publ_author_name
'Maria Calleja'
'Karin Johnson'
'Warwick J. Belcher'
'Jonathan W. Steed'

_publ_section_title
;
 Oxonium Ions from Aqua Regia: Isolation by Hydrogen Bonding to Crown
 Ethers
;
_journal_name_full 'Inorganic Chemistry'
_journal_page_first 4978
_journal_page_last 4985
_journal_paper_doi 10.1021/ic010468i
_journal_volume 40
_journal_year 2001
_chemical_formula_sum 'C12 H27 Au Cl4 O7'
_chemical_formula_weight 622.10
_chemical_name_common compound_4_II
_chemical_name_systematic
; 
  ? 
;
_space_group_IT_number 10
_symmetry_cell_setting monoclinic
_symmetry_space_group_name_Hall '-P 2y'
_symmetry_space_group_name_H-M 'P 1 2/m 1'
_atom_sites_solution_hydrogens geom
_atom_sites_solution_primary direct
_atom_sites_solution_secondary difmap
_audit_creation_method SHELXL-97
_cell_angle_alpha 90.00
_cell_angle_beta 100.084(1)
_cell_angle_gamma 90.00
_cell_formula_units_Z 6
_cell_length_a 13.4509(8)
_cell_length_b 12.0398(7)
_cell_length_c 20.2750(11)
_cell_measurement_temperature 123(2)
_cell_volume 3232.7(3)
_computing_cell_refinement DENZO-SMN
_computing_data_collection 'Nonius Collect'
_computing_data_reduction DENZO-SMN
_computing_molecular_graphics res2ins
_computing_structure_refinement 'SHELXL-97 (Sheldrick, 1997)'
_computing_structure_solution 'SHELXS-97 (Sheldrick, 1990)'
_diffrn_ambient_temperature 123(2)
_diffrn_measured_fraction_theta_full 0.989
_diffrn_measured_fraction_theta_max 0.989
_diffrn_measurement_device_type KappaCCD
_diffrn_measurement_method '2o phi + omega frames'
_diffrn_radiation_monochromator graphite
_diffrn_radiation_source 'fine-focus sealed tube'
_diffrn_radiation_type MoK\a
_diffrn_radiation_wavelength 0.71070
_diffrn_reflns_av_R_equivalents 0.0820
_diffrn_reflns_av_sigmaI/netI 0.0716
_diffrn_reflns_limit_h_max 15
_diffrn_reflns_limit_h_min -15
_diffrn_reflns_limit_k_max 14
_diffrn_reflns_limit_k_min -14
_diffrn_reflns_limit_l_max 24
_diffrn_reflns_limit_l_min -24
_diffrn_reflns_number 28128
_diffrn_reflns_theta_full 25.00
_diffrn_reflns_theta_max 25.00
_diffrn_reflns_theta_min 3.38
_diffrn_standards_decay_% 0
_exptl_absorpt_coefficient_mu 7.349
_exptl_crystal_colour orange
_exptl_crystal_density_diffrn 1.917
_exptl_crystal_density_method 'not measured'
_exptl_crystal_description needle
_exptl_crystal_F_000 1812
_exptl_crystal_size_max 0.1
_exptl_crystal_size_mid 0.05
_exptl_crystal_size_min 0.02
_refine_diff_density_max 4.214
_refine_diff_density_min -4.830
_refine_diff_density_rms 0.299
_refine_ls_extinction_coef 0.00134(17)
_refine_ls_extinction_expression Fc^*^=kFc[1+0.001xFc^2^\l^3^/sin(2\q)]^-1/4^
_refine_ls_extinction_method SHELXL
_refine_ls_goodness_of_fit_ref 1.233
_refine_ls_hydrogen_treatment mixed
_refine_ls_matrix_type full
_refine_ls_number_parameters 360
_refine_ls_number_reflns 5925
_refine_ls_number_restraints 198
_refine_ls_restrained_S_all 1.217
_refine_ls_R_factor_all 0.1735
_refine_ls_R_factor_gt 0.0871
_refine_ls_shift/su_max 2.230
_refine_ls_shift/su_mean 0.010
_refine_ls_structure_factor_coef Fsqd
_refine_ls_weighting_details 'w=1/[\s^2^(Fo^2^)+(0.0620P)^2^+102.7857P] where P=(Fo^2^+2Fc^2^)/3'
_refine_ls_weighting_scheme calc
_refine_ls_wR_factor_gt 0.2364
_refine_ls_wR_factor_ref 0.2632
_reflns_number_gt 2088
_reflns_number_total 5925
_reflns_threshold_expression >2sigma(I)
_cod_data_source_file ic010468i_5.cif
_cod_data_source_block au18(formII)
_cod_depositor_comments
;
The following automatic conversions were performed:

'_refine_ls_weighting_scheme' value 'calc
w=1/[\s^2^(Fo^2^)+(0.0620P)^2^+102.7857P] where P=(Fo^2^+2Fc^2^)/3'
was changed to 'calc'. New tag '_refine_ls_weighting_details' was
created. The value of the new tag was set to
'w=1/[\s^2^(Fo^2^)+(0.0620P)^2^+102.7857P] where P=(Fo^2^+2Fc^2^)/3'.

Automatic conversion script
Id: cif_fix_values 3143 2015-03-26 13:38:13Z robertas 
;
_cod_database_code 4320263

loop_
_symmetry_equiv_pos_as_xyz
'x, y, z'
'-x, y, -z'
'-x, -y, -z'
'x, -y, z'

loop_
_atom_site_label
_atom_site_type_symbol
_atom_site_fract_x
_atom_site_fract_y
_atom_site_fract_z
_atom_site_U_iso_or_equiv
_atom_site_adp_type
_atom_site_occupancy
_atom_site_calc_flag
_atom_site_refinement_flags
_atom_site_disorder_assembly
_atom_site_disorder_group
Au1 Au 0.5000 0.0000 0.0000 0.0302(5) Uani 1 d S . .
Au2 Au 0.0000 0.0000 0.0000 0.0317(5) Uani 1 d S . .
Au3 Au 0.16556(11) 0.0000 0.33131(6) 0.0257(4) Uani 1 d S . .
Au4 Au 0.66605(11) 0.0000 0.33135(6) 0.0252(4) Uani 1 d S . .
Cl1 Cl 0.5000 0.1899(8) 0.0000 0.026(2) Uani 0.80 d SP . .
Cl2 Cl 0.5302(7) 0.0000 0.1144(4) 0.0260(19) Uani 0.80 d SP . .
Cl3 Cl 0.0000 0.1900(8) 0.0000 0.043(2) Uani 1 d S . .
Cl4 Cl -0.1627(4) 0.0000 0.0174(2) 0.0003(9) Uiso 1 d S . .
Cl5 Cl 0.1341(7) 0.0000 0.2178(4) 0.0229(18) Uani 0.80 d SP . .
Cl6 Cl 0.1963(7) 0.0000 0.4474(4) 0.0241(19) Uani 0.80 d SP . .
Cl7 Cl 0.1659(5) 0.1887(4) 0.3322(3) 0.0371(12) Uani 1 d . . .
Cl8 Cl 0.5041(7) 0.0000 0.3532(4) 0.058(3) Uani 1 d S . .
Cl9 Cl 0.8384(9) 0.0000 0.3371(7) 0.063(3) Uani 1 d S . .
Cl10 Cl 0.6660(5) 0.1882(4) 0.3327(3) 0.0353(12) Uani 1 d . . .
O1 O 0.836(2) 0.5000 0.1664(13) 0.045(6) Uani 1 d SU . .
O2 O 0.338(2) 0.5000 0.1656(13) 0.051(6) Uani 1 d SU . .
O3 O 0.508(4) 0.5000 0.491(2) 0.026(10) Uiso 0.50 d SP . .
O4 O 1.0000 0.5000 0.5000 0.029(7) Uani 1 d SU . .
Cl2A Cl 0.3509(12) 0.0000 0.0140(8) 0.020(3) Uiso 0.40 d SP . .
Cl5A Cl 0.3528(14) 0.0000 0.3528(8) 0.026(4) Uiso 0.40 d SP . .
O1A O 1.0456(19) 0.5000 0.1827(11) 0.039(6) Uani 1 d SU . .
O2A O 0.9353(11) 0.2977(12) 0.1884(7) 0.027(3) Uani 1 d U . .
O3A O 0.7304(13) 0.3069(17) 0.1433(8) 0.047(4) Uani 1 d U . .
O4A O 0.6220(19) 0.5000 0.1475(11) 0.041(6) Uani 1 d SU . .
C1A C 1.0875(18) 0.4051(19) 0.2161(11) 0.034(5) Uani 1 d U . .
H1A1 H 1.0747 0.4050 0.2627 0.040 Uiso 1 calc R . .
H1A2 H 1.1614 0.4040 0.2174 0.040 Uiso 1 calc R . .
C2A C 1.0373(16) 0.299(2) 0.1775(10) 0.031(5) Uani 1 d U . .
H2A1 H 1.0395 0.3048 0.1290 0.037 Uiso 1 calc R . .
H2A2 H 1.0731 0.2308 0.1952 0.037 Uiso 1 calc R . .
C3A C 0.8890(19) 0.199(2) 0.1633(12) 0.043(6) Uani 1 d U . .
H3A1 H 0.9237 0.1334 0.1866 0.052 Uiso 1 calc R . .
H3A2 H 0.8886 0.1916 0.1146 0.052 Uiso 1 calc R . .
C4A C 0.785(2) 0.209(2) 0.1775(12) 0.044(6) Uani 1 d U . .
H4A1 H 0.7465 0.1409 0.1626 0.053 Uiso 1 calc R . .
H4A2 H 0.7878 0.2165 0.2264 0.053 Uiso 1 calc R . .
C5A C 0.6232(17) 0.302(2) 0.1516(11) 0.034(5) Uani 1 d U . .
H5A1 H 0.5909 0.2334 0.1312 0.040 Uiso 1 calc R . .
H5A2 H 0.6178 0.3031 0.1997 0.040 Uiso 1 calc R . .
C6A C 0.5744(17) 0.401(2) 0.1173(11) 0.035(5) Uani 1 d U . .
H6A1 H 0.5800 0.3986 0.0693 0.042 Uiso 1 calc R . .
H6A2 H 0.5018 0.4014 0.1206 0.042 Uiso 1 calc R . .
O1B O 0.4273(18) 0.5000 0.2998(12) 0.041(6) Uani 1 d SU . .
O2B O 0.3948(12) 0.2974(14) 0.2270(7) 0.036(4) Uani 1 d U . .
O3B O 0.2680(12) 0.3045(15) 0.1041(7) 0.038(4) Uani 1 d U . .
O4B O 0.2404(17) 0.5000 0.0325(11) 0.039(6) Uani 1 d SU . .
C1B C 0.4840(18) 0.401(2) 0.3221(11) 0.039(6) Uani 1 d U . .
H1B1 H 0.5020 0.4008 0.3716 0.047 Uiso 1 calc R . .
H1B2 H 0.5471 0.3990 0.3032 0.047 Uiso 1 calc R . .
C2B C 0.421(2) 0.307(2) 0.2993(11) 0.044(6) Uani 1 d U . .
H2B1 H 0.3585 0.3114 0.3182 0.053 Uiso 1 calc R . .
H2B2 H 0.4573 0.2383 0.3170 0.053 Uiso 1 calc R . .
C3B C 0.3399(17) 0.2026(18) 0.2029(10) 0.029(5) Uani 1 d U . .
H3B1 H 0.2754 0.2005 0.2200 0.035 Uiso 1 calc R . .
H3B2 H 0.3789 0.1350 0.2187 0.035 Uiso 1 calc R . .
C4B C 0.3193(18) 0.205(2) 0.1275(10) 0.033(5) Uani 1 d U . .
H4B1 H 0.3838 0.2007 0.1105 0.040 Uiso 1 calc R . .
H4B2 H 0.2776 0.1403 0.1102 0.040 Uiso 1 calc R . .
C5B C 0.2511(17) 0.3048(19) 0.0344(10) 0.031(5) Uani 1 d U . .
H5B1 H 0.2199 0.2338 0.0169 0.037 Uiso 1 calc R . .
H5B2 H 0.3155 0.3143 0.0179 0.037 Uiso 1 calc R . .
C6B C 0.182(2) 0.399(2) 0.0124(12) 0.044(6) Uani 1 d U . .
H6B1 H 0.1597 0.3972 -0.0368 0.052 Uiso 1 calc R . .
H6B2 H 0.1217 0.3955 0.0342 0.052 Uiso 1 calc R . .
O1C O 0.3976(13) 0.3024(16) 0.4799(8) 0.042(4) Uani 1 d U . .
O2C O 0.294(2) 0.5000 0.4810(12) 0.051(7) Uani 1 d SU . .
C1C C 0.4478(15) 0.2043(16) 0.5074(9) 0.023(4) Uani 1 d U . .
H1C1 H 0.4109 0.1378 0.4874 0.028 Uiso 1 calc R . .
H1C2 H 0.4499 0.2022 0.5564 0.028 Uiso 1 calc R . .
C2C C 0.2985(18) 0.310(2) 0.4882(11) 0.039(6) Uani 1 d U . .
H2C1 H 0.2962 0.3199 0.5363 0.047 Uiso 1 calc R . .
H2C2 H 0.2634 0.2398 0.4734 0.047 Uiso 1 calc R . .
C3C C 0.2459(19) 0.400(2) 0.4513(12) 0.041(6) Uani 1 d U . .
H3C1 H 0.2515 0.3957 0.4034 0.049 Uiso 1 calc R . .
H3C2 H 0.1736 0.3994 0.4552 0.049 Uiso 1 calc R . .
O1D O 0.9385(12) 0.3058(15) 0.4385(7) 0.040(4) Uani 1 d U . .
O2D O 0.906(2) 0.5000 0.3673(13) 0.052(7) Uani 1 d SU . .
C1D C 0.993(2) 0.205(3) 0.4633(12) 0.054(7) Uani 1 d U . .
H1D1 H 1.0597 0.2033 0.4488 0.065 Uiso 1 calc R . .
H1D2 H 0.9545 0.1386 0.4451 0.065 Uiso 1 calc R . .
C2D C 0.9153(18) 0.301(2) 0.3664(10) 0.036(5) Uani 1 d U . .
H2D1 H 0.8757 0.2338 0.3512 0.044 Uiso 1 calc R . .
H2D2 H 0.9778 0.3014 0.3469 0.044 Uiso 1 calc R . .
C3D C 0.8517(19) 0.409(2) 0.3460(11) 0.035(5) Uani 1 d U . .
H3D1 H 0.8316 0.4114 0.2966 0.042 Uiso 1 calc R . .
H3D2 H 0.7895 0.4068 0.3658 0.042 Uiso 1 calc R . .

loop_
_atom_site_aniso_label
_atom_site_aniso_U_11
_atom_site_aniso_U_22
_atom_site_aniso_U_33
_atom_site_aniso_U_23
_atom_site_aniso_U_13
_atom_site_aniso_U_12
Au1 0.0265(10) 0.0328(11) 0.0321(9) 0.000 0.0076(7) 0.000
Au2 0.0342(10) 0.0336(11) 0.0282(9) 0.000 0.0081(7) 0.000
Au3 0.0317(7) 0.0159(6) 0.0308(6) 0.000 0.0087(5) 0.000
Au4 0.0342(7) 0.0153(6) 0.0262(6) 0.000 0.0061(5) 0.000
Cl1 0.036(5) 0.024(5) 0.022(4) 0.000 0.013(4) 0.000
Cl2 0.038(5) 0.018(4) 0.022(4) 0.000 0.005(4) 0.000
Cl3 0.044(5) 0.034(5) 0.055(5) 0.000 0.019(4) 0.000
Cl5 0.041(5) 0.014(4) 0.013(3) 0.000 0.001(3) 0.000
Cl6 0.038(5) 0.008(4) 0.027(4) 0.000 0.008(4) 0.000
Cl7 0.057(3) 0.018(3) 0.038(3) -0.005(3) 0.013(2) -0.002(3)
Cl8 0.038(5) 0.098(9) 0.038(4) 0.000 0.004(4) 0.000
Cl9 0.069(7) 0.000(3) 0.123(9) 0.000 0.024(7) 0.000
Cl10 0.045(3) 0.014(2) 0.051(3) -0.006(3) 0.020(2) -0.002(3)
O1 0.044(9) 0.038(9) 0.054(9) 0.000 0.011(7) 0.000
O2 0.055(10) 0.044(10) 0.050(9) 0.000 0.001(8) 0.000
O4 0.031(10) 0.024(10) 0.030(9) 0.000 0.002(8) 0.000
O1A 0.045(9) 0.025(9) 0.044(8) 0.000 -0.007(7) 0.000
O2A 0.031(6) 0.015(6) 0.036(6) -0.006(5) 0.003(5) 0.004(5)
O3A 0.044(8) 0.043(8) 0.053(7) 0.010(7) 0.001(6) -0.003(7)
O4A 0.047(9) 0.033(9) 0.041(8) 0.000 0.001(7) 0.000
C1A 0.031(8) 0.027(8) 0.041(8) -0.003(7) 0.001(7) 0.005(7)
C2A 0.027(8) 0.030(9) 0.034(8) 0.003(7) 0.000(7) 0.001(7)
C3A 0.046(9) 0.042(10) 0.046(9) -0.003(8) 0.019(8) 0.006(8)
C4A 0.047(9) 0.035(9) 0.053(9) -0.004(8) 0.014(8) -0.009(8)
C5A 0.038(9) 0.028(9) 0.035(8) 0.007(7) 0.007(7) 0.000(7)
C6A 0.032(8) 0.034(9) 0.040(8) -0.005(7) 0.010(7) -0.007(7)
O1B 0.038(9) 0.031(9) 0.054(9) 0.000 0.007(7) 0.000
O2B 0.040(7) 0.029(7) 0.035(6) 0.003(6) -0.002(6) -0.003(6)
O3B 0.046(7) 0.035(7) 0.032(6) 0.004(6) 0.000(6) 0.012(6)
O4B 0.032(9) 0.037(9) 0.048(9) 0.000 0.005(7) 0.000
C1B 0.039(9) 0.040(10) 0.035(8) 0.010(7) -0.002(7) 0.004(8)
C2B 0.045(9) 0.046(10) 0.042(9) 0.003(8) 0.013(7) 0.000(8)
C3B 0.034(8) 0.017(8) 0.033(7) 0.004(7) 0.000(7) 0.001(7)
C4B 0.036(9) 0.030(9) 0.034(8) -0.001(7) 0.008(7) 0.004(7)
C5B 0.034(8) 0.028(8) 0.030(7) -0.007(7) 0.001(7) -0.004(7)
C6B 0.039(9) 0.045(10) 0.046(9) -0.003(8) 0.005(7) -0.004(8)
O1C 0.037(7) 0.047(8) 0.044(7) -0.011(6) 0.013(6) -0.003(7)
O2C 0.056(10) 0.049(10) 0.046(9) 0.000 0.003(8) 0.000
C1C 0.031(8) 0.010(7) 0.024(7) -0.003(6) -0.005(6) 0.007(7)
C2C 0.037(9) 0.038(9) 0.043(8) 0.001(7) 0.012(7) -0.005(8)
C3C 0.041(9) 0.041(10) 0.041(8) -0.002(7) 0.007(7) -0.001(8)
O1D 0.041(7) 0.039(8) 0.039(6) -0.012(6) 0.006(6) 0.002(6)
O2D 0.051(10) 0.047(10) 0.058(10) 0.000 0.004(8) 0.000
C1D 0.057(10) 0.051(11) 0.055(10) 0.004(8) 0.011(8) 0.000(8)
C2D 0.041(9) 0.034(9) 0.033(8) -0.001(7) 0.006(7) 0.006(8)
C3D 0.037(8) 0.032(9) 0.035(8) 0.002(7) 0.004(7) 0.002(8)

loop_
_atom_type_symbol
_atom_type_description
_atom_type_scat_dispersion_real
_atom_type_scat_dispersion_imag
_atom_type_scat_source
C C 0.0033 0.0016 'International Tables Vol C Tables 4.2.6.8 and 6.1.1.4'
H H 0.0000 0.0000 'International Tables Vol C Tables 4.2.6.8 and 6.1.1.4'
O O 0.0106 0.0060 'International Tables Vol C Tables 4.2.6.8 and 6.1.1.4'
Au Au -2.0133 8.8022 'International Tables Vol C Tables 4.2.6.8 and 6.1.1.4'
Cl Cl 0.1484 0.1585 'International Tables Vol C Tables 4.2.6.8 and 6.1.1.4'

loop_
_geom_angle_atom_site_label_1
_geom_angle_atom_site_label_2
_geom_angle_atom_site_label_3
_geom_angle
_geom_angle_site_symmetry_1
_geom_angle_site_symmetry_3
_geom_angle_publ_flag
Cl2A Au1 Cl2A 180.0 . 3_655 ?
Cl2A Au1 Cl1 90.0 . 3_655 ?
Cl2A Au1 Cl1 90.0 3_655 3_655 ?
Cl2A Au1 Cl1 90.0 . . ?
Cl2A Au1 Cl1 90.0 3_655 . ?
Cl1 Au1 Cl1 180.0 3_655 . ?
Cl2A Au1 Cl2 97.7(5) . 3_655 ?
Cl2A Au1 Cl2 82.3(5) 3_655 3_655 ?
Cl1 Au1 Cl2 90.0 3_655 3_655 ?
Cl1 Au1 Cl2 90.0 . 3_655 ?
Cl2A Au1 Cl2 82.3(5) . . ?
Cl2A Au1 Cl2 97.7(5) 3_655 . ?
Cl1 Au1 Cl2 90.0 3_655 . ?
Cl1 Au1 Cl2 90.0 . . ?
Cl2 Au1 Cl2 180.0 3_655 . ?
Cl4 Au2 Cl4 180.0 . 3 ?
Cl4 Au2 Cl3 90.0 . . ?
Cl4 Au2 Cl3 90.0 3 . ?
Cl4 Au2 Cl3 90.0 . 3 ?
Cl4 Au2 Cl3 90.0 3 3 ?
Cl3 Au2 Cl3 180.0 . 3 ?
Cl5 Au3 Cl7 90.47(15) . 4 ?
Cl5 Au3 Cl7 90.47(15) . . ?
Cl7 Au3 Cl7 179.1(3) 4 . ?
Cl5 Au3 Cl6 179.5(4) . . ?
Cl7 Au3 Cl6 89.53(15) 4 . ?
Cl7 Au3 Cl6 89.53(15) . . ?
Cl5 Au3 Cl5A 100.5(4) . . ?
Cl7 Au3 Cl5A 89.87(18) 4 . ?
Cl7 Au3 Cl5A 89.87(18) . . ?
Cl6 Au3 Cl5A 80.0(4) . . ?
Cl10 Au4 Cl10 178.6(3) 4 . ?
Cl10 Au4 Cl9 90.10(17) 4 . ?
Cl10 Au4 Cl9 90.10(17) . . ?
Cl10 Au4 Cl8 89.74(16) 4 . ?
Cl10 Au4 Cl8 89.74(16) . . ?
Cl9 Au4 Cl8 166.2(4) . . ?
Cl5A Cl8 Au4 168.8(6) . . ?
Cl8 Cl5A Au3 170.3(9) . . ?
C1A O1A C1A 110(2) . 4_565 ?
C3A O2A C2A 109.4(17) . . ?
C4A O3A C5A 109.0(18) . . ?
C6A O4A C6A 112(3) . 4_565 ?
O1A C1A C2A 108.6(17) . . ?
O2A C2A C1A 105.7(17) . . ?
O2A C3A C4A 103(2) . . ?
O3A C4A C3A 113(2) . . ?
C6A C5A O3A 106.1(18) . . ?
O4A C6A C5A 110.0(19) . . ?
C1B O1B C1B 111(3) 4_565 . ?
C3B O2B C2B 115.9(18) . . ?
C5B O3B C4B 109.0(17) . . ?
C6B O4B C6B 112(3) . 4_565 ?
O1B C1B C2B 108(2) . . ?
C1B C2B O2B 114(2) . . ?
O2B C3B C4B 109.2(18) . . ?
O3B C4B C3B 110.5(18) . . ?
O3B C5B C6B 106.9(18) . . ?
O4B C6B C5B 105.9(19) . . ?
C2C O1C C1C 114.3(19) . . ?
C3C O2C C3C 112(3) 4_565 . ?
O1C C1C C1C 108.8(13) . 2_656 ?
O1C C2C C3C 113(2) . . ?
O2C C3C C2C 106(2) . . ?
C2D O1D C1D 108.9(18) . . ?
C3D O2D C3D 110(3) . 4_565 ?
O1D C1D C1D 108.4(17) . 2_756 ?
O1D C2D C3D 104.4(18) . . ?
O2D C3D C2D 111(2) . . ?

loop_
_geom_bond_atom_site_label_1
_geom_bond_atom_site_label_2
_geom_bond_distance
_geom_bond_site_symmetry_2
_geom_bond_publ_flag
Au1 Cl2A 2.075(15) . ?
Au1 Cl2A 2.075(15) 3_655 ?
Au1 Cl1 2.287(10) 3_655 ?
Au1 Cl1 2.287(10) . ?
Au1 Cl2 2.285(8) 3_655 ?
Au1 Cl2 2.285(8) . ?
Au2 Cl4 2.276(5) . ?
Au2 Cl4 2.276(5) 3 ?
Au2 Cl3 2.288(10) . ?
Au2 Cl3 2.288(10) 3 ?
Au3 Cl5 2.267(7) . ?
Au3 Cl7 2.272(5) 4 ?
Au3 Cl7 2.272(5) . ?
Au3 Cl6 2.317(8) . ?
Au3 Cl5A 2.479(18) . ?
Au4 Cl10 2.267(5) 4 ?
Au4 Cl10 2.267(5) . ?
Au4 Cl9 2.301(11) . ?
Au4 Cl8 2.298(9) . ?
Cl8 Cl5A 2.03(2) . ?
O1A C1A 1.40(2) . ?
O1A C1A 1.40(2) 4_565 ?
O2A C3A 1.40(3) . ?
O2A C2A 1.43(3) . ?
O3A C4A 1.49(3) . ?
O3A C5A 1.48(3) . ?
O4A C6A 1.44(3) . ?
O4A C6A 1.44(3) 4_565 ?
C1A C2A 1.58(3) . ?
C3A C4A 1.48(3) . ?
C5A C6A 1.47(3) . ?
O1B C1B 1.44(3) 4_565 ?
O1B C1B 1.44(3) . ?
O2B C3B 1.40(3) . ?
O2B C2B 1.45(3) . ?
O3B C5B 1.39(2) . ?
O3B C4B 1.42(3) . ?
O4B C6B 1.47(3) . ?
O4B C6B 1.47(3) 4_565 ?
C1B C2B 1.44(4) . ?
C3B C4B 1.50(3) . ?
C5B C6B 1.48(3) . ?
O1C C2C 1.37(3) . ?
O1C C1C 1.42(3) . ?
O2C C3C 1.44(3) 4_565 ?
O2C C3C 1.44(3) . ?
C1C C1C 1.49(4) 2_656 ?
C2C C3C 1.43(3) . ?
O1D C2D 1.44(2) . ?
O1D C1D 1.46(3) . ?
O2D C3D 1.35(3) . ?
O2D C3D 1.35(3) 4_565 ?
C1D C1D 1.47(5) 2_756 ?
C2D C3D 1.57(3) . ?

loop_
_geom_torsion_atom_site_label_1
_geom_torsion_atom_site_label_2
_geom_torsion_atom_site_label_3
_geom_torsion_atom_site_label_4
_geom_torsion
_geom_torsion_site_symmetry_1
_geom_torsion_site_symmetry_2
_geom_torsion_site_symmetry_3
_geom_torsion_site_symmetry_4
_geom_torsion_publ_flag
Cl10 Au4 Cl8 Cl5A -90.66(16) 4 . . . ?
Cl10 Au4 Cl8 Cl5A 90.66(16) . . . . ?
Cl9 Au4 Cl8 Cl5A 180.000(8) . . . . ?
Au4 Cl8 Cl5A Au3 0.000(17) . . . . ?
Cl5 Au3 Cl5A Cl8 0.000(8) . . . . ?
Cl7 Au3 Cl5A Cl8 90.46(14) 4 . . . ?
Cl7 Au3 Cl5A Cl8 -90.46(14) . . . . ?
Cl6 Au3 Cl5A Cl8 180.000(8) . . . . ?
C1A O1A C1A C2A 179.2(15) 4_565 . . . ?
C3A O2A C2A C1A -172.3(17) . . . . ?
O1A C1A C2A O2A -70(2) . . . . ?
C2A O2A C3A C4A -179.4(18) . . . . ?
C5A O3A C4A C3A 172(2) . . . . ?
O2A C3A C4A O3A 61(2) . . . . ?
C4A O3A C5A C6A 179.5(18) . . . . ?
C6A O4A C6A C5A -177.8(14) 4_565 . . . ?
O3A C5A C6A O4A -60(2) . . . . ?
C1B O1B C1B C2B 178.6(15) 4_565 . . . ?
O1B C1B C2B O2B 63(3) . . . . ?
C3B O2B C2B C1B 176(2) . . . . ?
C2B O2B C3B C4B -179.6(18) . . . . ?
C5B O3B C4B C3B 179.4(18) . . . . ?
O2B C3B C4B O3B -56(2) . . . . ?
C4B O3B C5B C6B 170.1(19) . . . . ?
C6B O4B C6B C5B 178.7(14) 4_565 . . . ?
O3B C5B C6B O4B 68(2) . . . . ?
C2C O1C C1C C1C 177.7(18) . . . 2_656 ?
C1C O1C C2C C3C -171.0(19) . . . . ?
C3C O2C C3C C2C -177.1(16) 4_565 . . . ?
O1C C2C C3C O2C -65(3) . . . . ?
C2D O1D C1D C1D -174(2) . . . 2_756 ?
C1D O1D C2D C3D 177(2) . . . . ?
C3D O2D C3D C2D 176.5(14) 4_565 . . . ?
O1D C2D C3D O2D 60(3) . . . . ?
